data_1567662
loop_
_publ_author_name
'Kerckhoffs, Aidan'
'Christensen, Kirsten E.'
'Langton, Matthew J.'

_publ_section_title
;
 Fast relaxing red and near-IR switchable azobenzenes with chalcogen and
 halogen substituents: periodic trends, tuneable thermal half-lives and
 chalcogen bonding.
;
_journal_issue 39
_journal_name_full 'Chemical science'
_journal_page_first 11551
_journal_page_last 11559
_journal_paper_doi 10.1039/d2sc04601f
_journal_volume 13
_journal_year 2022
_chemical_formula_moiety 'C16 H18 N2 S4'
_chemical_formula_sum 'C16 H18 N2 S4'
_chemical_formula_weight 366.60
_chemical_melting_point ?
_space_group_IT_number 13
_space_group_name_Hall '-P 2yac'
_space_group_name_H-M_alt 'P 1 2/n 1'
_symmetry_cell_setting monoclinic
_symmetry_space_group_name_Hall '-P 2yac'
_symmetry_space_group_name_H-M 'P 1 2/n 1'
_atom_sites_solution_hydrogens difmap
_atom_sites_solution_primary other
_audit_creation_date 2022-03-10
_audit_creation_method 'CRYSTALS_ver_*****_build_8199 '
_audit_update_record
;
2022-08-10 deposited with the CCDC.	2022-09-19 downloaded from the CCDC.
;
_cell_angle_alpha 90
_cell_angle_beta 90.6804(12)
_cell_angle_gamma 90
_cell_formula_units_Z 8
_cell_length_a 15.1050(2)
_cell_length_b 7.88010(10)
_cell_length_c 28.9196(3)
_cell_measurement_reflns_used 13026
_cell_measurement_temperature 150
_cell_measurement_theta_max 76.04
_cell_measurement_theta_min 3.25
_cell_volume 3442.03(7)
_computing_cell_refinement
; 
 CrysAlisPro (Rigaku Oxford Diffraction, 2017) 
;
_computing_data_collection 'SuperNova, (Oxford Diffraction, 2010)'
_computing_data_reduction
; 
 CrysAlisPro (Rigaku Oxford Diffraction, 2017) 
;
_computing_molecular_graphics 'CAMERON (Watkin et al., 1996)'
_computing_publication_material 'CRYSTALS (Betteridge et al., 2003)'
_computing_structure_refinement 'CRYSTALS (Betteridge et al., 2003)'
_computing_structure_solution 'Superflip (Palatinus & Chapuis, 2007)'
_diffrn_ambient_temperature 150
_diffrn_measured_fraction_theta_full 0.996
_diffrn_measured_fraction_theta_max 0.991
_diffrn_measurement_device Area
_diffrn_measurement_device_type 'Oxford Diffraction SuperNova'
_diffrn_measurement_method \w
_diffrn_radiation_monochromator 'focussing mirrors'
_diffrn_radiation_type 'Cu K\a'
_diffrn_radiation_wavelength 1.54184
_diffrn_reflns_av_R_equivalents 0.040
_diffrn_reflns_av_sigmaI/netI 0.0585
_diffrn_reflns_av_unetI/netI 0.058
_diffrn_reflns_limit_h_max 18
_diffrn_reflns_limit_h_min -13
_diffrn_reflns_limit_k_max 9
_diffrn_reflns_limit_k_min -9
_diffrn_reflns_limit_l_max 36
_diffrn_reflns_limit_l_min -28
_diffrn_reflns_number 24880
_diffrn_reflns_theta_full 74.672
_diffrn_reflns_theta_max 76.196
_diffrn_reflns_theta_min 3.285
_diffrn_standards_number 0
_exptl_absorpt_coefficient_mu 5.038
_exptl_absorpt_correction_T_max 0.86
_exptl_absorpt_correction_T_min 0.46
_exptl_absorpt_correction_type multi-scan
_exptl_absorpt_process_details
; 
 CrysAlisPro (Rigaku Oxford Diffraction, 2017) 
;
_exptl_crystal_colour clear_intense_red
_exptl_crystal_density_diffrn 1.415
_exptl_crystal_density_meas ?
_exptl_crystal_density_method 'not measured'
_exptl_crystal_description lath
_exptl_crystal_F_000 1535.991
_exptl_crystal_size_max 0.28
_exptl_crystal_size_mid 0.10
_exptl_crystal_size_min 0.03
_refine_diff_density_max 1.10
_refine_diff_density_min -0.55
_refine_ls_extinction_method None
_refine_ls_goodness_of_fit_ref 1.0088
_refine_ls_hydrogen_treatment constr
_refine_ls_matrix_type full
_refine_ls_number_parameters 397
_refine_ls_number_reflns 7138
_refine_ls_number_restraints 0
_refine_ls_R_factor_all 0.0486
_refine_ls_R_factor_gt 0.0418
_refine_ls_shift/su_max 0.0015905
_refine_ls_shift/su_mean 0.0000752
_refine_ls_structure_factor_coef Fsqd
_refine_ls_weighting_details
;
 Method= Modified Sheldrick 
 w=1/[\s^2^(F^2^) + ( 0.07P)^2^ + 1.04P] 
 ,where P=(max(Fo^2^,0) + 2Fc^2^)/3 
;
_refine_ls_weighting_scheme calc
_refine_ls_wR_factor_all 0.1183
_refine_ls_wR_factor_gt 0.1073
_refine_ls_wR_factor_ref 0.1183
_reflns_limit_h_max 18
_reflns_limit_h_min -18
_reflns_limit_k_max 9
_reflns_limit_k_min 0
_reflns_limit_l_max 36
_reflns_limit_l_min 0
_reflns_number_gt 6159
_reflns_number_total 7138
_reflns_threshold_expression I>2.0\s(I)
_oxford_diffrn_Wilson_B_factor 2.13
_oxford_diffrn_Wilson_scale 0.15
_oxford_refine_ls_scale 2.118(15)
_oxford_structure_analysis_title 7587
_cod_data_source_file d2sc04601f2.cif
_cod_data_source_block 4-SMe4-H
_cod_depositor_comments
;
The following automatic conversions were performed:

data item '_chemical_melting_point' value 'not measured' was changed
to '?' -- the value is undefined or not given.

data item '_exptl_crystal_density_meas' value 'not measured' was
changed to '?' -- the value is perceived as not measured.

Automatic conversion script
Id: cif_fix_values 7556 2019-12-06 15:28:31Z antanas 

 Adding full bibliography for 1567655--1567664.cif.
;
_cod_original_sg_symbol_H-M 'P 2/n '
_cod_database_code 1567662
_oxford_refine_reflns_threshold_expression I>-10.0\s(I)
_refine_ls_r_factor_ref 0.0486
_reflns_number_all 7138

loop_
_symmetry_equiv_pos_as_xyz
x,y,z
-x,-y,-z
x+1/2,-y,z+1/2
-x+1/2,y,-z+1/2

loop_
_atom_site_label
_atom_site_type_symbol
_atom_site_fract_x
_atom_site_fract_y
_atom_site_fract_z
_atom_site_U_iso_or_equiv
_atom_site_occupancy
_atom_site_adp_type
_atom_site_refinement_flags_posn
_atom_site_refinement_flags_adp
_atom_site_refinement_flags_occupancy
_atom_site_disorder_assembly
_atom_site_disorder_group
_atom_site_attached_hydrogens
N1 N 0.43385(12) 0.6048(2) 0.60949(5) 0.0250 1.0000 Uani . . . . . .
C2 C 0.41442(15) 0.7063(3) 0.64826(6) 0.0255 1.0000 Uani . . . . . .
C3 C 0.33016(15) 0.7760(3) 0.65693(7) 0.0263 1.0000 Uani . . . . . .
C4 C 0.31931(16) 0.8703(3) 0.69782(7) 0.0314 1.0000 Uani . . . . . .
C5 C 0.38969(17) 0.8930(3) 0.72816(7) 0.0350 1.0000 Uani . . . . . .
C6 C 0.47196(16) 0.8227(3) 0.72018(7) 0.0335 1.0000 Uani . . . . . .
C7 C 0.48521(15) 0.7293(3) 0.68008(7) 0.0278 1.0000 Uani . . . . . .
S8 S 0.24147(4) 0.74637(7) 0.617610(17) 0.0299 1.0000 Uani . . . . . .
C9 C 0.14593(17) 0.7747(4) 0.65381(8) 0.0383 1.0000 Uani . . . . . .
S10 S 0.58827(4) 0.64365(9) 0.663904(17) 0.0358 1.0000 Uani . . . . . .
C11 C 0.6530(2) 0.6632(5) 0.71648(9) 0.0536 1.0000 Uani . . . . . .
N15 N 0.38686(12) 0.6376(2) 0.57403(5) 0.0240 1.0000 Uani . . . . . .
C16 C 0.39451(13) 0.5208(3) 0.53768(6) 0.0223 1.0000 Uani . . . . . .
C17 C 0.36359(13) 0.5810(3) 0.49414(6) 0.0228 1.0000 Uani . . . . . .
C18 C 0.36185(14) 0.4721(3) 0.45646(6) 0.0250 1.0000 Uani . . . . . .
C19 C 0.38821(15) 0.3047(3) 0.46219(7) 0.0278 1.0000 Uani . . . . . .
C20 C 0.41820(15) 0.2435(3) 0.50420(7) 0.0265 1.0000 Uani . . . . . .
C21 C 0.42367(13) 0.3509(3) 0.54293(6) 0.0224 1.0000 Uani . . . . . .
S22 S 0.33153(4) 0.79558(7) 0.491472(16) 0.0282 1.0000 Uani . . . . . .
C23 C 0.30096(15) 0.8211(3) 0.43140(7) 0.0301 1.0000 Uani . . . . . .
S24 S 0.46281(3) 0.27620(7) 0.596760(16) 0.0250 1.0000 Uani . . . . . .
C25 C 0.46075(19) 0.0496(3) 0.58822(8) 0.0391 1.0000 Uani . . . . . .
N31 N -0.05587(12) 1.1028(3) 0.66046(6) 0.0294 1.0000 Uani . . . . . .
C32 C 0.00000(15) 1.2015(3) 0.68904(7) 0.0293 1.0000 Uani . . . . . .
C33 C -0.02969(16) 1.2257(3) 0.73487(7) 0.0324 1.0000 Uani . . . . . .
C34 C 0.02355(18) 1.3100(4) 0.76679(8) 0.0413 1.0000 Uani . . . . . .
C35 C 0.10513(19) 1.3688(4) 0.75369(9) 0.0445 1.0000 Uani . . . . . .
C36 C 0.13575(17) 1.3468(3) 0.70920(9) 0.0394 1.0000 Uani . . . . . .
C37 C 0.08367(15) 1.2648(3) 0.67550(8) 0.0302 1.0000 Uani . . . . . .
S38 S -0.13687(4) 1.14972(11) 0.746554(18) 0.0438 1.0000 Uani . . . . . .
C39 C -0.1421(2) 1.1638(5) 0.80883(8) 0.0505 1.0000 Uani . . . . . .
S40 S 0.12082(4) 1.23841(8) 0.618516(19) 0.0332 1.0000 Uani . . . . . .
C41 C 0.23969(17) 1.2589(4) 0.62520(10) 0.0420 1.0000 Uani . . . . . .
N45 N -0.04603(12) 1.1310(3) 0.61774(6) 0.0282 1.0000 Uani . . . . . .
C46 C -0.08868(13) 1.0173(3) 0.58731(7) 0.0265 1.0000 Uani . . . . . .
C47 C -0.09546(14) 1.0790(3) 0.54127(7) 0.0278 1.0000 Uani . . . . . .
C48 C -0.12892(15) 0.9740(3) 0.50661(7) 0.0324 1.0000 Uani . . . . . .
C49 C -0.15613(17) 0.8111(3) 0.51753(8) 0.0351 1.0000 Uani . . . . . .
C50 C -0.15104(17) 0.7499(3) 0.56256(8) 0.0332 1.0000 Uani . . . . . .
C51 C -0.11742(15) 0.8518(3) 0.59841(7) 0.0291 1.0000 Uani . . . . . .
S52 S -0.06410(4) 1.29129(8) 0.532684(17) 0.0327 1.0000 Uani . . . . . .
C53 C -0.08530(18) 1.3208(4) 0.47182(8) 0.0404 1.0000 Uani . . . . . .
S54 S -0.10871(4) 0.77307(8) 0.655538(18) 0.0338 1.0000 Uani . . . . . .
C55 C -0.1242(3) 0.5472(4) 0.64671(9) 0.0571 1.0000 Uani . . . . . .
H41 H 0.2646 0.9193 0.7040 0.0378 1.0000 Uiso R . . . . .
H51 H 0.3817 0.9587 0.7549 0.0419 1.0000 Uiso R . . . . .
H61 H 0.5184 0.8375 0.7414 0.0399 1.0000 Uiso R . . . . .
H91 H 0.0952 0.7408 0.6360 0.0570 1.0000 Uiso R . . . . .
H92 H 0.1382 0.8933 0.6618 0.0562 1.0000 Uiso R . . . . .
H93 H 0.1513 0.7076 0.6806 0.0567 1.0000 Uiso R . . . . .
H111 H 0.7105 0.6157 0.7093 0.0795 1.0000 Uiso R . . . . .
H112 H 0.6607 0.7827 0.7251 0.0794 1.0000 Uiso R . . . . .
H113 H 0.6257 0.5960 0.7408 0.0791 1.0000 Uiso R . . . . .
H181 H 0.3414 0.5105 0.4269 0.0310 1.0000 Uiso R . . . . .
H191 H 0.3862 0.2291 0.4371 0.0333 1.0000 Uiso R . . . . .
H201 H 0.4343 0.1305 0.5072 0.0321 1.0000 Uiso R . . . . .
H231 H 0.2854 0.9370 0.4268 0.0445 1.0000 Uiso R . . . . .
H232 H 0.3492 0.7905 0.4109 0.0431 1.0000 Uiso R . . . . .
H233 H 0.2496 0.7523 0.4235 0.0445 1.0000 Uiso R . . . . .
H251 H 0.4759 0.0025 0.6178 0.0594 1.0000 Uiso R . . . . .
H252 H 0.5038 0.0149 0.5655 0.0592 1.0000 Uiso R . . . . .
H253 H 0.4021 0.0102 0.5793 0.0588 1.0000 Uiso R . . . . .
H341 H 0.0036 1.3261 0.7963 0.0499 1.0000 Uiso R . . . . .
H351 H 0.1401 1.4241 0.7759 0.0528 1.0000 Uiso R . . . . .
H361 H 0.1919 1.3897 0.7011 0.0469 1.0000 Uiso R . . . . .
H391 H -0.1991 1.1206 0.8173 0.0747 1.0000 Uiso R . . . . .
H392 H -0.1377 1.2806 0.8193 0.0759 1.0000 Uiso R . . . . .
H393 H -0.0964 1.0941 0.8233 0.0754 1.0000 Uiso R . . . . .
H411 H 0.2654 1.2311 0.5966 0.0633 1.0000 Uiso R . . . . .
H412 H 0.2549 1.3745 0.6331 0.0625 1.0000 Uiso R . . . . .
H413 H 0.2609 1.1851 0.6487 0.0624 1.0000 Uiso R . . . . .
H481 H -0.1309 1.0126 0.4758 0.0391 1.0000 Uiso R . . . . .
H491 H -0.1776 0.7389 0.4939 0.0420 1.0000 Uiso R . . . . .
H501 H -0.1696 0.6402 0.5685 0.0386 1.0000 Uiso R . . . . .
H531 H -0.0709 1.4372 0.4645 0.0602 1.0000 Uiso R . . . . .
H532 H -0.1470 1.3034 0.4658 0.0608 1.0000 Uiso R . . . . .
H533 H -0.0483 1.2442 0.4547 0.0609 1.0000 Uiso R . . . . .
H551 H -0.1144 0.4901 0.6759 0.0859 1.0000 Uiso R . . . . .
H552 H -0.1842 0.5224 0.6362 0.0861 1.0000 Uiso R . . . . .
H553 H -0.0820 0.5024 0.6249 0.0861 1.0000 Uiso R . . . . .

loop_
_atom_site_aniso_label
_atom_site_aniso_U_11
_atom_site_aniso_U_22
_atom_site_aniso_U_33
_atom_site_aniso_U_23
_atom_site_aniso_U_13
_atom_site_aniso_U_12
N1 0.0271(9) 0.0306(9) 0.0172(7) 0.0002(6) -0.0017(6) 0.0004(7)
C2 0.0305(11) 0.0308(10) 0.0153(8) 0.0011(7) 0.0002(7) -0.0026(8)
C3 0.0300(11) 0.0307(10) 0.0182(9) 0.0008(7) 0.0004(8) -0.0016(8)
C4 0.0335(11) 0.0385(12) 0.0224(9) -0.0028(8) 0.0049(8) -0.0008(9)
C5 0.0388(12) 0.0462(13) 0.0202(9) -0.0074(9) 0.0037(8) -0.0070(10)
C6 0.0345(12) 0.0480(13) 0.0179(9) -0.0031(9) -0.0032(8) -0.0055(10)
C7 0.0308(11) 0.0361(11) 0.0165(9) 0.0030(8) -0.0011(8) -0.0015(8)
S8 0.0263(3) 0.0414(3) 0.0221(2) -0.00370(19) -0.00199(19) 0.0034(2)
C9 0.0301(12) 0.0524(15) 0.0324(11) -0.0008(10) 0.0037(9) 0.0039(10)
S10 0.0300(3) 0.0570(4) 0.0202(2) -0.0022(2) -0.00431(19) 0.0051(2)
C11 0.0404(15) 0.088(2) 0.0315(12) -0.0106(13) -0.0137(11) 0.0132(15)
N15 0.0257(8) 0.0299(9) 0.0165(7) 0.0008(6) -0.0004(6) -0.0004(7)
C16 0.0217(9) 0.0288(10) 0.0166(8) 0.0002(7) 0.0002(7) -0.0021(7)
C17 0.0220(9) 0.0266(10) 0.0198(8) 0.0024(7) -0.0003(7) -0.0001(7)
C18 0.0264(10) 0.0321(11) 0.0166(8) 0.0014(7) -0.0028(7) -0.0004(8)
C19 0.0305(11) 0.0326(11) 0.0205(9) -0.0051(8) 0.0007(8) -0.0017(8)
C20 0.0284(11) 0.0269(10) 0.0241(9) 0.0002(7) 0.0009(8) -0.0002(8)
C21 0.0201(9) 0.0291(10) 0.0179(8) 0.0023(7) 0.0006(7) -0.0014(7)
S22 0.0349(3) 0.0294(3) 0.0202(2) 0.00176(17) -0.00350(18) 0.00505(19)
C23 0.0310(11) 0.0381(12) 0.0212(9) 0.0066(8) -0.0014(8) 0.0054(9)
S24 0.0264(2) 0.0297(3) 0.0190(2) 0.00433(17) -0.00174(17) 0.00144(18)
C25 0.0555(15) 0.0283(11) 0.0332(11) 0.0068(9) -0.0091(10) -0.0013(10)
N31 0.0271(9) 0.0408(10) 0.0203(8) -0.0012(7) -0.0019(6) 0.0008(7)
C32 0.0280(11) 0.0367(12) 0.0232(9) -0.0012(8) -0.0061(8) 0.0040(9)
C33 0.0301(11) 0.0446(13) 0.0223(10) -0.0024(8) -0.0038(8) 0.0060(9)
C34 0.0398(13) 0.0569(16) 0.0270(11) -0.0116(10) -0.0071(9) 0.0080(12)
C35 0.0427(14) 0.0519(16) 0.0385(12) -0.0130(11) -0.0138(11) 0.0014(12)
C36 0.0337(12) 0.0417(14) 0.0424(13) -0.0068(10) -0.0068(10) -0.0031(10)
C37 0.0277(11) 0.0330(11) 0.0297(10) -0.0017(8) -0.0049(8) 0.0025(8)
S38 0.0312(3) 0.0805(5) 0.0198(2) -0.0029(3) -0.0009(2) -0.0003(3)
C39 0.0486(16) 0.081(2) 0.0219(10) -0.0033(12) 0.0005(10) 0.0027(14)
S40 0.0267(3) 0.0430(3) 0.0299(3) 0.0021(2) 0.0012(2) -0.0019(2)
C41 0.0260(12) 0.0516(15) 0.0483(14) 0.0068(11) 0.0020(10) -0.0014(10)
N45 0.0264(9) 0.0376(10) 0.0205(8) -0.0016(7) -0.0025(6) 0.0022(7)
C46 0.0214(9) 0.0380(11) 0.0200(8) -0.0016(8) -0.0010(7) 0.0018(8)
C47 0.0240(10) 0.0371(11) 0.0225(9) -0.0012(8) 0.0004(7) 0.0009(8)
C48 0.0335(11) 0.0444(13) 0.0193(9) -0.0015(8) -0.0024(8) -0.0001(9)
C49 0.0382(12) 0.0425(13) 0.0243(10) -0.0067(9) -0.0060(9) -0.0002(10)
C50 0.0344(12) 0.0372(12) 0.0278(11) -0.0007(9) -0.0033(9) -0.0006(9)
C51 0.0280(10) 0.0385(12) 0.0209(9) 0.0007(8) -0.0016(7) 0.0029(8)
S52 0.0357(3) 0.0402(3) 0.0222(2) 0.00200(19) -0.0025(2) -0.0062(2)
C53 0.0412(13) 0.0538(15) 0.0260(10) 0.0097(10) -0.0040(9) -0.0101(11)
S54 0.0378(3) 0.0409(3) 0.0227(2) 0.0042(2) -0.0008(2) 0.0013(2)
C55 0.099(3) 0.0389(15) 0.0338(12) 0.0066(11) 0.0010(14) 0.0038(15)

loop_
_atom_type_symbol
_atom_type_scat_dispersion_real
_atom_type_scat_dispersion_imag
_atom_type_scat_Cromer_Mann_a1
_atom_type_scat_Cromer_Mann_b1
_atom_type_scat_Cromer_Mann_a2
_atom_type_scat_Cromer_Mann_b2
_atom_type_scat_Cromer_Mann_a3
_atom_type_scat_Cromer_Mann_b3
_atom_type_scat_Cromer_Mann_a4
_atom_type_scat_Cromer_Mann_b4
_atom_type_scat_Cromer_Mann_c
_atom_type_scat_source
C 0.0181 0.0091 2.3100 20.8439 1.0200 10.2075 1.5886 0.5687 0.8650 51.6512 0.2156 'International Tables Vol C 4.2.6.8 and 6.1.1.4'
H 0.0000 0.0000 0.4930 10.5109 0.3229 26.1257 0.1402 3.1424 0.0408 57.7998 0.0030 'International Tables Vol C 4.2.6.8 and 6.1.1.4'
N 0.0311 0.0180 12.2126 0.0057 3.1322 9.8933 2.0125 28.9975 1.1663 0.5826 -11.5290 'International Tables Vol C 4.2.6.8 and 6.1.1.4'
S 0.3331 0.5567 6.9053 1.4679 5.2034 22.2151 1.4379 0.2536 1.5863 56.1720 0.8669 'International Tables Vol C 4.2.6.8 and 6.1.1.4'

loop_
_geom_angle_atom_site_label_1
_geom_angle_site_symmetry_1
_geom_angle_atom_site_label_2
_geom_angle_site_symmetry_2
_geom_angle_atom_site_label_3
_geom_angle_site_symmetry_3
_geom_angle
_geom_angle_publ_flag
C2 . N1 . N15 . 114.06(17) yes
N1 . C2 . C3 . 123.93(18) yes
N1 . C2 . C7 . 115.26(19) yes
C3 . C2 . C7 . 120.76(19) yes
C2 . C3 . C4 . 117.94(19) yes
C2 . C3 . S8 . 120.95(15) yes
C4 . C3 . S8 . 121.11(17) yes
C3 . C4 . C5 . 120.4(2) yes
C3 . C4 . H41 . 119.5 no
C5 . C4 . H41 . 120.1 no
C4 . C5 . C6 . 121.9(2) yes
C4 . C5 . H51 . 119.3 no
C6 . C5 . H51 . 118.8 no
C5 . C6 . C7 . 119.3(2) yes
C5 . C6 . H61 . 120.7 no
C7 . C6 . H61 . 120.0 no
C2 . C7 . C6 . 119.7(2) yes
C2 . C7 . S10 . 116.18(16) yes
C6 . C7 . S10 . 124.04(17) yes
C3 . S8 . C9 . 102.48(11) yes
S8 . C9 . H91 . 107.1 no
S8 . C9 . H92 . 110.8 no
H91 . C9 . H92 . 107.4 no
S8 . C9 . H93 . 110.3 no
H91 . C9 . H93 . 110.4 no
H92 . C9 . H93 . 110.8 no
C7 . S10 . C11 . 102.41(12) yes
S10 . C11 . H111 . 105.3 no
S10 . C11 . H112 . 110.9 no
H111 . C11 . H112 . 108.7 no
S10 . C11 . H113 . 109.3 no
H111 . C11 . H113 . 109.4 no
H112 . C11 . H113 . 112.9 no
N1 . N15 . C16 . 115.00(17) yes
N15 . C16 . C17 . 114.63(18) yes
N15 . C16 . C21 . 124.58(17) yes
C17 . C16 . C21 . 120.61(18) yes
C16 . C17 . C18 . 119.55(18) yes
C16 . C17 . S22 . 116.56(15) yes
C18 . C17 . S22 . 123.88(15) yes
C17 . C18 . C19 . 119.46(18) yes
C17 . C18 . H181 . 120.6 no
C19 . C18 . H181 . 119.9 no
C18 . C19 . C20 . 121.93(19) yes
C18 . C19 . H191 . 120.3 no
C20 . C19 . H191 . 117.8 no
C19 . C20 . C21 . 120.5(2) yes
C19 . C20 . H201 . 120.1 no
C21 . C20 . H201 . 119.5 no
C16 . C21 . C20 . 117.92(17) yes
C16 . C21 . S24 . 120.78(14) yes
C20 . C21 . S24 . 121.28(16) yes
C17 . S22 . C23 . 102.50(10) yes
S22 . C23 . H231 . 107.6 no
S22 . C23 . H232 . 111.9 no
H231 . C23 . H232 . 109.7 no
S22 . C23 . H233 . 111.0 no
H231 . C23 . H233 . 107.9 no
H232 . C23 . H233 . 108.7 no
C21 . S24 . C25 . 101.84(10) yes
S24 . C25 . H251 . 104.9 no
S24 . C25 . H252 . 111.2 no
H251 . C25 . H252 . 109.9 no
S24 . C25 . H253 . 111.6 no
H251 . C25 . H253 . 108.8 no
H252 . C25 . H253 . 110.3 no
C32 . N31 . N45 . 113.53(19) yes
N31 . C32 . C33 . 115.4(2) yes
N31 . C32 . C37 . 124.2(2) yes
C33 . C32 . C37 . 120.3(2) yes
C32 . C33 . C34 . 120.0(2) yes
C32 . C33 . S38 . 115.81(17) yes
C34 . C33 . S38 . 124.19(19) yes
C33 . C34 . C35 . 119.5(2) yes
C33 . C34 . H341 . 119.4 no
C35 . C34 . H341 . 121.0 no
C34 . C35 . C36 . 121.7(2) yes
C34 . C35 . H351 . 118.0 no
C36 . C35 . H351 . 120.4 no
C35 . C36 . C37 . 120.9(2) yes
C35 . C36 . H361 . 119.8 no
C37 . C36 . H361 . 119.4 no
C32 . C37 . C36 . 117.7(2) yes
C32 . C37 . S40 . 120.81(17) yes
C36 . C37 . S40 . 121.52(19) yes
C33 . S38 . C39 . 102.80(13) yes
S38 . C39 . H391 . 106.4 no
S38 . C39 . H392 . 111.4 no
H391 . C39 . H392 . 108.4 no
S38 . C39 . H393 . 110.8 no
H391 . C39 . H393 . 108.9 no
H392 . C39 . H393 . 110.8 no
C37 . S40 . C41 . 102.49(12) yes
S40 . C41 . H411 . 107.6 no
S40 . C41 . H412 . 110.0 no
H411 . C41 . H412 . 109.0 no
S40 . C41 . H413 . 110.4 no
H411 . C41 . H413 . 110.3 no
H412 . C41 . H413 . 109.5 no
N31 . N45 . C46 . 116.13(19) yes
N45 . C46 . C47 . 113.31(19) yes
N45 . C46 . C51 . 125.85(18) yes
C47 . C46 . C51 . 120.69(19) yes
C46 . C47 . C48 . 119.6(2) yes
C46 . C47 . S52 . 116.24(16) yes
C48 . C47 . S52 . 124.13(17) yes
C47 . C48 . C49 . 119.6(2) yes
C47 . C48 . H481 . 119.8 no
C49 . C48 . H481 . 120.6 no
C48 . C49 . C50 . 121.5(2) yes
C48 . C49 . H491 . 119.6 no
C50 . C49 . H491 . 118.9 no
C49 . C50 . C51 . 120.6(2) yes
C49 . C50 . H501 . 119.0 no
C51 . C50 . H501 . 120.3 no
C46 . C51 . C50 . 118.07(19) yes
C46 . C51 . S54 . 121.10(16) yes
C50 . C51 . S54 . 120.81(18) yes
C47 . S52 . C53 . 102.47(12) yes
S52 . C53 . H531 . 107.3 no
S52 . C53 . H532 . 108.8 no
H531 . C53 . H532 . 108.5 no
S52 . C53 . H533 . 108.9 no
H531 . C53 . H533 . 110.4 no
H532 . C53 . H533 . 112.8 no
C51 . S54 . C55 . 101.82(12) yes
S54 . C55 . H551 . 108.5 no
S54 . C55 . H552 . 111.1 no
H551 . C55 . H552 . 108.2 no
S54 . C55 . H553 . 111.4 no
H551 . C55 . H553 . 107.7 no
H552 . C55 . H553 . 109.8 no

loop_
_geom_bond_atom_site_label_1
_geom_bond_site_symmetry_1
_geom_bond_atom_site_label_2
_geom_bond_site_symmetry_2
_geom_bond_distance
_geom_bond_publ_flag
N1 . C2 . 1.411(3) yes
N1 . N15 . 1.267(2) yes
C2 . C3 . 1.411(3) yes
C2 . C7 . 1.414(3) yes
C3 . C4 . 1.408(3) yes
C3 . S8 . 1.762(2) yes
C4 . C5 . 1.382(3) yes
C4 . H41 . 0.932 no
C5 . C6 . 1.383(4) yes
C5 . H51 . 0.940 no
C6 . C7 . 1.390(3) yes
C6 . H61 . 0.933 no
C7 . S10 . 1.765(2) yes
S8 . C9 . 1.807(3) yes
C9 . H91 . 0.957 no
C9 . H92 . 0.970 no
C9 . H93 . 0.941 no
S10 . C11 . 1.805(2) yes
C11 . H111 . 0.970 no
C11 . H112 . 0.980 no
C11 . H113 . 0.975 no
N15 . C16 . 1.403(3) yes
C16 . C17 . 1.419(3) yes
C16 . C21 . 1.417(3) yes
C17 . C18 . 1.387(3) yes
C17 . S22 . 1.760(2) yes
C18 . C19 . 1.387(3) yes
C18 . H181 . 0.954 no
C19 . C20 . 1.379(3) yes
C19 . H191 . 0.939 no
C20 . C21 . 1.406(3) yes
C20 . H201 . 0.927 no
C21 . S24 . 1.7602(19) yes
S22 . C23 . 1.803(2) yes
C23 . H231 . 0.952 no
C23 . H232 . 0.975 no
C23 . H233 . 0.971 no
S24 . C25 . 1.803(2) yes
C25 . H251 . 0.957 no
C25 . H252 . 0.969 no
C25 . H253 . 0.971 no
N31 . C32 . 1.409(3) yes
N31 . N45 . 1.266(2) yes
C32 . C33 . 1.417(3) yes
C32 . C37 . 1.418(3) yes
C33 . C34 . 1.387(3) yes
C33 . S38 . 1.763(3) yes
C34 . C35 . 1.374(4) yes
C34 . H341 . 0.916 no
C35 . C36 . 1.383(4) yes
C35 . H351 . 0.934 no
C36 . C37 . 1.403(3) yes
C36 . H361 . 0.945 no
C37 . S40 . 1.760(2) yes
S38 . C39 . 1.807(2) yes
C39 . H391 . 0.960 no
C39 . H392 . 0.972 no
C39 . H393 . 0.973 no
S40 . C41 . 1.811(3) yes
C41 . H411 . 0.944 no
C41 . H412 . 0.966 no
C41 . H413 . 0.947 no
N45 . C46 . 1.407(3) yes
C46 . C47 . 1.420(3) yes
C46 . C51 . 1.412(3) yes
C47 . C48 . 1.390(3) yes
C47 . S52 . 1.757(2) yes
C48 . C49 . 1.385(4) yes
C48 . H481 . 0.940 no
C49 . C50 . 1.390(3) yes
C49 . H491 . 0.944 no
C50 . C51 . 1.402(3) yes
C50 . H501 . 0.926 no
C51 . S54 . 1.768(2) yes
S52 . C53 . 1.800(2) yes
C53 . H531 . 0.967 no
C53 . H532 . 0.955 no
C53 . H533 . 0.963 no
S54 . C55 . 1.813(3) yes
C55 . H551 . 0.966 no
C55 . H552 . 0.972 no
C55 . H553 . 0.969 no
